data_7702145
loop_
_publ_author_name
'Escobedo-Cruz, Francisco V'
'Hughbanks, Timothy'

_publ_section_title
;
 New coordination networks containing trinuclear lanthanide complexes and
 hexacyanometallates.
;
_journal_issue 19
_journal_name_full 'Dalton transactions (Cambridge, England : 2003)'
_journal_page_first 6831
_journal_page_last 6841
_journal_paper_doi 10.1039/c7dt02541f
_journal_volume 47
_journal_year 2018
_chemical_formula_moiety '0.5(C60 H108 Dy6 Fe2 N24 O18)'
_chemical_formula_sum 'C30 H54 Dy3 Fe N12 O9'
_chemical_formula_weight 1270.20
_space_group_crystal_system orthorhombic
_space_group_IT_number 62
_space_group_name_Hall '-P 2ac 2n'
_space_group_name_H-M_alt 'P n m a'
_atom_sites_solution_hydrogens mixed
_atom_sites_solution_primary direct
_audit_creation_date 2018-01-31
_audit_creation_method
;
Olex2 1.2
(compiled 2017.08.10 svn.r3461 for OlexSys, GUI svn.r5381)
;
_audit_update_record
;
2018-02-16 deposited with the CCDC.
2018-04-13 downloaded from the CCDC.
;
_cell_angle_alpha 90
_cell_angle_beta 90
_cell_angle_gamma 90
_cell_formula_units_Z 4
_cell_length_a 16.325(2)
_cell_length_b 18.887(3)
_cell_length_c 14.075(2)
_cell_measurement_reflns_used 9928
_cell_measurement_temperature 150
_cell_measurement_theta_max 25.82
_cell_measurement_theta_min 2.16
_cell_volume 4339.7(11)
_computing_cell_refinement 'SAINT v8.27A (Bruker, 2012)'
_computing_data_collection 'Bruker-Axs ApexII'
_computing_data_reduction 'SAINT v8.27A (Bruker, 2012)'
_computing_molecular_graphics 'Olex2 (Dolomanov et al., 2009)'
_computing_publication_material 'Olex2 (Dolomanov et al., 2009)'
_computing_structure_refinement 'ShelXL (Sheldrick, 2015)'
_computing_structure_solution 'ShelXS (Sheldrick, 2008)'
_diffrn_ambient_temperature 150
_diffrn_detector 'CCD area detector'
_diffrn_detector_area_resol_mean 5.6
_diffrn_detector_type 'Bruker SMART CCD 6000 area detector'
_diffrn_measured_fraction_theta_full 0.877
_diffrn_measured_fraction_theta_max 0.996
_diffrn_measurement_device 'three-circle diffractometer'
_diffrn_measurement_device_type 'Bruker APEX-II CCD'
_diffrn_measurement_method '\f and \w scans'
_diffrn_radiation_monochromator graphite
_diffrn_radiation_probe x-ray
_diffrn_radiation_type MoK\a
_diffrn_radiation_wavelength 0.71073
_diffrn_reflns_av_R_equivalents 0.0560
_diffrn_reflns_av_unetI/netI 0.0253
_diffrn_reflns_Laue_measured_fraction_full 0.877
_diffrn_reflns_Laue_measured_fraction_max 0.996
_diffrn_reflns_limit_h_max 18
_diffrn_reflns_limit_h_min -18
_diffrn_reflns_limit_k_max 21
_diffrn_reflns_limit_k_min -21
_diffrn_reflns_limit_l_max 16
_diffrn_reflns_limit_l_min -16
_diffrn_reflns_number 38945
_diffrn_reflns_point_group_measured_fraction_full 0.877
_diffrn_reflns_point_group_measured_fraction_max 0.996
_diffrn_reflns_theta_full 25.242
_diffrn_reflns_theta_max 24.106
_diffrn_reflns_theta_min 2.157
_diffrn_source 'sealed X-ray tube'
_diffrn_source_target Mo
_diffrn_source_type 'Incoatec I\ms'
_diffrn_standards_number 0
_exptl_absorpt_coefficient_mu 5.493
_exptl_absorpt_correction_T_max 0.7453
_exptl_absorpt_correction_T_min 0.5437
_exptl_absorpt_correction_type multi-scan
_exptl_absorpt_process_details
;
SADABS-2012/1 (Bruker,2012) was used for absorption correction.
wR2(int) was 0.0929 before and 0.0577 after correction.
The Ratio of minimum to maximum transmission is 0.7295.
The \l/2 correction factor is 0.0015.
;
_exptl_crystal_colour 'clear light orange'
_exptl_crystal_colour_lustre clear
_exptl_crystal_colour_modifier light
_exptl_crystal_colour_primary orange
_exptl_crystal_density_diffrn 1.944
_exptl_crystal_description trapezoid
_exptl_crystal_F_000 2456
_exptl_crystal_size_max 0.121
_exptl_crystal_size_mid 0.073
_exptl_crystal_size_min 0.048
_refine_diff_density_max 0.890
_refine_diff_density_min -0.758
_refine_diff_density_rms 0.102
_refine_ls_extinction_method none
_refine_ls_goodness_of_fit_ref 1.034
_refine_ls_hydrogen_treatment constr
_refine_ls_matrix_type full
_refine_ls_number_parameters 280
_refine_ls_number_reflns 3554
_refine_ls_number_restraints 0
_refine_ls_restrained_S_all 1.034
_refine_ls_R_factor_all 0.0274
_refine_ls_R_factor_gt 0.0226
_refine_ls_shift/su_max 0.002
_refine_ls_shift/su_mean 0.000
_refine_ls_structure_factor_coef Fsqd
_refine_ls_weighting_details 'w=1/[\s^2^(Fo^2^)+(0.0122P)^2^+15.7663P] where P=(Fo^2^+2Fc^2^)/3'
_refine_ls_weighting_scheme calc
_refine_ls_wR_factor_gt 0.0452
_refine_ls_wR_factor_ref 0.0467
_reflns_Friedel_coverage 0.000
_reflns_number_gt 3166
_reflns_number_total 3554
_reflns_threshold_expression 'I > 2\s(I)'
_cod_data_source_file c7dt02541f1.cif
_cod_data_source_block C30H54N12O9Dy3Fe
_cod_original_cell_volume 4339.6(11)
_cod_database_code 7702145
_shelxl_version_number 2014-1
_shelx_space_group_comment
;
The symmetry employed for this shelxl refinement is uniquely defined
by the following loop, which should always be used as a source of
symmetry information in preference to the above space-group names.
They are only intended as comments.
;
_shelx_estimated_absorpt_t_max 0.778
_shelx_estimated_absorpt_t_min 0.556
_olex2_refinement_description
;
1. Fixed Uiso
 At 1.2 times of:
  All C(H) groups
 At 1.5 times of:
  All C(H,H,H) groups, All O(H,H) groups
2. Others
 Fixed Sof: H2A(0.5) H2B(0.5) H3A(0.5) H3B(0.5) H1A(0.5) H1B(0.5)
3.a Rotating group:
 O2(H2A,H2B), O3(H3A,H3B), O1(H1A,H1B)
3.b Ternary CH refined with riding coordinates:
 C6(H6), C7(H7), C8(H8), C9(H9), C10(H10), C11(H11)
3.c Idealised Me refined as rotating group:
 C12(H12A,H12B,H12C), C13(H13A,H13B,H13C), C14(H14A,H14B,H14C), C15(H15A,H15B,
 H15C), C16(H16A,H16B,H16C), C17(H17A,H17B,H17C)
;
_olex2_submission_special_instructions 'No special instructions were received'

loop_
_space_group_symop_operation_xyz
'x, y, z'
'-x+1/2, -y, z+1/2'
'x+1/2, -y+1/2, -z+1/2'
'-x, y+1/2, -z'
'-x, -y, -z'
'x-1/2, y, -z-1/2'
'-x-1/2, y-1/2, z-1/2'
'x, -y-1/2, z'

loop_
_atom_site_label
_atom_site_type_symbol
_atom_site_fract_x
_atom_site_fract_y
_atom_site_fract_z
_atom_site_U_iso_or_equiv
_atom_site_adp_type
_atom_site_occupancy
_atom_site_site_symmetry_order
_atom_site_calc_flag
_atom_site_refinement_flags_posn
_atom_site_refinement_flags_adp
_atom_site_refinement_flags_occupancy
Dy1 Dy 0.11956(2) 0.2500 0.92163(2) 0.01542(8) Uani 1 2 d S T P
Dy2 Dy 0.17356(2) 0.2500 1.17411(2) 0.01555(8) Uani 1 2 d S T P
Dy3 Dy 0.33611(2) 0.2500 0.99119(2) 0.01133(8) Uani 1 2 d S T P
Fe1 Fe 0.16077(5) 0.2500 1.55302(6) 0.0158(2) Uani 1 2 d S T P
O4 O 0.23819(16) 0.31602(14) 0.91620(18) 0.0135(6) Uani 1 1 d . . .
O5 O 0.11033(16) 0.31707(16) 1.05832(19) 0.0187(7) Uani 1 1 d . . .
C6 C 0.2982(2) 0.4139(2) 1.0053(3) 0.0162(9) Uani 1 1 d . . .
H6 H 0.3023 0.4667 1.0040 0.019 Uiso 1 1 calc R . .
C7 C 0.1233(3) 0.3913(2) 1.0540(3) 0.0196(10) Uani 1 1 d . . .
H7 H 0.0702 0.4152 1.0691 0.024 Uiso 1 1 calc R . .
C8 C 0.1865(3) 0.4147(2) 1.1282(3) 0.0189(10) Uani 1 1 d . . .
H8 H 0.1860 0.4675 1.1317 0.023 Uiso 1 1 calc R . .
C9 C 0.2370(2) 0.3905(2) 0.9303(3) 0.0173(10) Uani 1 1 d . . .
H9 H 0.2530 0.4134 0.8690 0.021 Uiso 1 1 calc R . .
C10 C 0.1505(3) 0.4157(2) 0.9552(3) 0.0184(10) Uani 1 1 d . . .
H10 H 0.1488 0.4686 0.9525 0.022 Uiso 1 1 calc R . .
C11 C 0.2736(3) 0.3906(2) 1.1051(3) 0.0165(9) Uani 1 1 d . . .
H11 H 0.3114 0.4145 1.1509 0.020 Uiso 1 1 calc R . .
O6 O 0.28259(16) 0.31652(14) 1.11735(19) 0.0129(6) Uani 1 1 d . . .
N7 N 0.3807(2) 0.38323(19) 0.9837(2) 0.0174(8) Uani 1 1 d . . .
N6 N 0.1630(2) 0.3861(2) 1.2228(2) 0.0205(8) Uani 1 1 d . . .
N8 N 0.0925(2) 0.3861(2) 0.8820(2) 0.0221(9) Uani 1 1 d . . .
N2 N 0.2171(3) 0.2500 1.3441(4) 0.0225(12) Uani 1 2 d S T P
C2 C 0.2012(4) 0.2500 1.4242(5) 0.0189(14) Uani 1 2 d S T P
C12 C 0.4408(3) 0.4063(3) 1.0562(3) 0.0235(11) Uani 1 1 d . . .
H12A H 0.4292 0.3824 1.1165 0.035 Uiso 1 1 calc GR . .
H12B H 0.4367 0.4576 1.0650 0.035 Uiso 1 1 calc GR . .
H12C H 0.4962 0.3941 1.0350 0.035 Uiso 1 1 calc GR . .
C13 C 0.1172(3) 0.4099(3) 0.7862(3) 0.0286(11) Uani 1 1 d . . .
H13A H 0.1688 0.3870 0.7685 0.043 Uiso 1 1 calc GR . .
H13B H 0.1245 0.4614 0.7863 0.043 Uiso 1 1 calc GR . .
H13C H 0.0745 0.3970 0.7403 0.043 Uiso 1 1 calc GR . .
C14 C 0.2198(3) 0.4122(3) 1.2964(3) 0.0249(11) Uani 1 1 d . . .
H14A H 0.1983 0.4002 1.3594 0.037 Uiso 1 1 calc GR . .
H14B H 0.2253 0.4637 1.2909 0.037 Uiso 1 1 calc GR . .
H14C H 0.2736 0.3900 1.2878 0.037 Uiso 1 1 calc GR . .
C15 C 0.0796(3) 0.4104(3) 1.2500(3) 0.0311(12) Uani 1 1 d . . .
H15A H 0.0390 0.3885 1.2080 0.047 Uiso 1 1 calc GR . .
H15B H 0.0765 0.4620 1.2441 0.047 Uiso 1 1 calc GR . .
H15C H 0.0684 0.3967 1.3159 0.047 Uiso 1 1 calc GR . .
C16 C 0.4108(3) 0.4094(3) 0.8910(3) 0.0262(11) Uani 1 1 d . . .
H16A H 0.4673 0.3935 0.8813 0.039 Uiso 1 1 calc GR . .
H16B H 0.4089 0.4612 0.8902 0.039 Uiso 1 1 calc GR . .
H16C H 0.3761 0.3907 0.8401 0.039 Uiso 1 1 calc GR . .
C17 C 0.0085(3) 0.4140(3) 0.8986(3) 0.0370(14) Uani 1 1 d . . .
H17A H -0.0285 0.3957 0.8496 0.056 Uiso 1 1 calc GR . .
H17B H 0.0094 0.4658 0.8958 0.056 Uiso 1 1 calc GR . .
H17C H -0.0108 0.3988 0.9613 0.056 Uiso 1 1 calc GR . .
O2 O 0.0482(3) 0.2500 1.2635(3) 0.0281(11) Uani 1 2 d S T P
H2A H 0.0094 0.2736 1.2325 0.042 Uiso 0.5 1 d GR . .
H2B H 0.0542 0.2744 1.3170 0.042 Uiso 0.5 1 d GR . .
C1 C 0.1131(3) 0.2500 1.6780(4) 0.0149(13) Uani 1 2 d S T P
C3 C 0.0520(4) 0.2500 1.5013(4) 0.0154(13) Uani 1 2 d S T P
C5 C 0.1621(4) 0.3520(3) 1.5519(3) 0.0455(16) Uani 1 1 d . . .
C4 C 0.2659(5) 0.2500 1.6137(5) 0.061(3) Uani 1 2 d S T P
N1 N 0.0830(3) 0.2500 1.7521(4) 0.0198(12) Uani 1 2 d S T P
N3 N -0.0152(3) 0.2500 1.4740(3) 0.0177(12) Uani 1 2 d S T P
N5 N 0.1625(6) 0.4127(3) 1.5507(4) 0.112(3) Uani 1 1 d . . .
O3 O 0.4001(2) 0.2500 0.8348(3) 0.0211(10) Uani 1 2 d S T P
H3A H 0.4458 0.2763 0.8349 0.032 Uiso 0.5 1 d GR . .
H3B H 0.3682 0.2720 0.7921 0.032 Uiso 0.5 1 d GR . .
O1 O -0.0269(3) 0.2500 0.9383(3) 0.0470(16) Uani 1 2 d S T P
H1A H -0.0410 0.2329 0.9945 0.070 Uiso 0.5 1 d GR . .
H1B H -0.0493 0.2200 0.8976 0.070 Uiso 0.5 1 d GR . .
N4 N 0.3267(4) 0.2500 1.6553(5) 0.131(6) Uani 1 2 d S T P

loop_
_atom_site_aniso_label
_atom_site_aniso_U_11
_atom_site_aniso_U_22
_atom_site_aniso_U_33
_atom_site_aniso_U_23
_atom_site_aniso_U_13
_atom_site_aniso_U_12
Dy1 0.01006(15) 0.02652(17) 0.00969(15) 0.000 -0.00109(11) 0.000
Dy2 0.01019(14) 0.02807(18) 0.00838(14) 0.000 0.00100(11) 0.000
Dy3 0.00870(14) 0.01622(16) 0.00906(14) 0.000 0.00026(11) 0.000
Fe1 0.0147(5) 0.0245(5) 0.0082(4) 0.000 -0.0002(3) 0.000
O4 0.0123(14) 0.0164(16) 0.0118(14) -0.0017(13) -0.0013(12) 0.0020(12)
O5 0.0144(15) 0.0286(18) 0.0130(15) -0.0022(13) -0.0027(12) 0.0021(13)
C6 0.019(2) 0.013(2) 0.016(2) 0.0036(19) -0.0010(18) 0.0016(18)
C7 0.016(2) 0.028(3) 0.015(2) -0.0030(19) -0.0009(19) 0.007(2)
C8 0.022(2) 0.023(3) 0.011(2) -0.0017(19) -0.0033(18) 0.009(2)
C9 0.020(2) 0.020(2) 0.012(2) 0.0038(19) 0.0003(18) 0.0037(19)
C10 0.022(2) 0.020(2) 0.013(2) -0.0026(19) -0.0074(18) 0.006(2)
C11 0.018(2) 0.016(2) 0.015(2) -0.0054(18) -0.0034(18) 0.0002(19)
O6 0.0125(14) 0.0133(16) 0.0128(14) -0.0019(12) 0.0004(12) 0.0006(12)
N7 0.0146(18) 0.024(2) 0.0137(18) 0.0007(16) -0.0016(15) -0.0009(16)
N6 0.0162(19) 0.033(2) 0.0123(19) -0.0069(17) 0.0004(15) 0.0027(17)
N8 0.019(2) 0.032(2) 0.0154(19) 0.0009(17) -0.0074(16) 0.0091(17)
N2 0.016(3) 0.035(3) 0.016(3) 0.000 0.000(2) 0.000
C2 0.011(3) 0.024(4) 0.021(4) 0.000 -0.001(3) 0.000
C12 0.013(2) 0.027(3) 0.030(3) -0.002(2) -0.003(2) -0.005(2)
C13 0.042(3) 0.028(3) 0.016(2) 0.003(2) -0.010(2) 0.002(2)
C14 0.024(3) 0.034(3) 0.017(2) -0.004(2) -0.0025(19) 0.004(2)
C15 0.022(2) 0.048(3) 0.023(3) -0.011(2) 0.003(2) 0.012(2)
C16 0.021(2) 0.029(3) 0.029(3) 0.007(2) 0.004(2) -0.004(2)
C17 0.026(3) 0.057(4) 0.028(3) -0.011(3) -0.015(2) 0.022(3)
O2 0.017(2) 0.053(3) 0.014(2) 0.000 0.0043(19) 0.000
C1 0.011(3) 0.022(4) 0.012(3) 0.000 -0.006(3) 0.000
C3 0.022(4) 0.014(3) 0.011(3) 0.000 0.003(3) 0.000
C5 0.086(5) 0.040(4) 0.011(3) -0.003(2) 0.014(3) -0.029(3)
C4 0.020(4) 0.157(10) 0.006(3) 0.000 0.004(3) 0.000
N1 0.017(3) 0.029(3) 0.014(3) 0.000 -0.001(2) 0.000
N3 0.016(3) 0.022(3) 0.015(3) 0.000 0.002(2) 0.000
N5 0.264(10) 0.034(4) 0.038(3) -0.007(3) 0.029(5) -0.057(5)
O3 0.014(2) 0.034(3) 0.016(2) 0.000 -0.0020(18) 0.000
O1 0.017(3) 0.108(5) 0.015(3) 0.000 -0.001(2) 0.000
N4 0.019(4) 0.358(19) 0.015(4) 0.000 0.000(3) 0.000

loop_
_atom_type_symbol
_atom_type_description
_atom_type_scat_dispersion_real
_atom_type_scat_dispersion_imag
_atom_type_scat_source
C C 0.0033 0.0016 'International Tables Vol C Tables 4.2.6.8 and 6.1.1.4'
H H 0.0000 0.0000 'International Tables Vol C Tables 4.2.6.8 and 6.1.1.4'
Dy Dy -0.1892 4.4098 'International Tables Vol C Tables 4.2.6.8 and 6.1.1.4'
Fe Fe 0.3463 0.8444 'International Tables Vol C Tables 4.2.6.8 and 6.1.1.4'
N N 0.0061 0.0033 'International Tables Vol C Tables 4.2.6.8 and 6.1.1.4'
O O 0.0106 0.0060 'International Tables Vol C Tables 4.2.6.8 and 6.1.1.4'

loop_
_geom_angle_atom_site_label_1
_geom_angle_atom_site_label_2
_geom_angle_atom_site_label_3
_geom_angle
_geom_angle_site_symmetry_1
_geom_angle_site_symmetry_3
Dy2 Dy1 Dy3 60.588(7) . .
O4 Dy1 Dy2 80.20(6) . .
O4 Dy1 Dy2 80.20(6) 8_565 .
O4 Dy1 Dy3 36.77(7) 8_565 .
O4 Dy1 Dy3 36.77(7) . .
O4 Dy1 O4 65.51(13) 8_565 .
O4 Dy1 O5 77.62(10) . .
O4 Dy1 O5 112.29(9) 8_565 .
O4 Dy1 O5 77.62(10) 8_565 8_565
O4 Dy1 O5 112.29(9) . 8_565
O4 Dy1 N8 67.09(10) . .
O4 Dy1 N8 67.09(10) 8_565 8_565
O4 Dy1 N8 130.81(10) 8_565 .
O4 Dy1 N8 130.81(10) . 8_565
O4 Dy1 N1 99.90(12) . 1_554
O4 Dy1 N1 99.90(12) 8_565 1_554
O4 Dy1 O1 147.09(7) . .
O4 Dy1 O1 147.09(7) 8_565 .
O5 Dy1 Dy2 37.51(7) . .
O5 Dy1 Dy2 37.51(7) 8_565 .
O5 Dy1 Dy3 80.82(7) . .
O5 Dy1 Dy3 80.82(7) 8_565 .
O5 Dy1 O5 66.56(15) 8_565 .
O5 Dy1 N8 68.56(11) . .
O5 Dy1 N8 68.56(11) 8_565 8_565
O5 Dy1 N8 133.81(11) . 8_565
O5 Dy1 N8 133.81(11) 8_565 .
O5 Dy1 N1 142.43(9) 8_565 1_554
O5 Dy1 N1 142.43(9) . 1_554
O5 Dy1 O1 81.58(12) 8_565 .
O5 Dy1 O1 81.58(12) . .
N8 Dy1 Dy2 104.04(8) . .
N8 Dy1 Dy2 104.04(8) 8_565 .
N8 Dy1 Dy3 102.43(8) . .
N8 Dy1 Dy3 102.43(8) 8_565 .
N8 Dy1 N8 149.08(15) 8_565 .
N1 Dy1 Dy2 179.87(12) 1_554 .
N1 Dy1 Dy3 119.54(12) 1_554 .
N1 Dy1 N8 75.94(8) 1_554 .
N1 Dy1 N8 75.94(8) 1_554 8_565
O1 Dy1 Dy2 98.33(11) . .
O1 Dy1 Dy3 158.91(11) . .
O1 Dy1 N8 81.71(8) . 8_565
O1 Dy1 N8 81.71(8) . .
O1 Dy1 N1 81.55(16) . 1_554
Dy1 Dy2 Dy3 59.799(11) . .
O5 Dy2 Dy1 37.53(7) . .
O5 Dy2 Dy1 37.53(7) 8_565 .
O5 Dy2 Dy3 80.17(7) 8_565 .
O5 Dy2 Dy3 80.17(7) . .
O5 Dy2 O5 66.58(14) . 8_565
O5 Dy2 O6 78.63(10) . .
O5 Dy2 O6 78.63(10) 8_565 8_565
O5 Dy2 O6 113.40(9) . 8_565
O5 Dy2 O6 113.40(10) 8_565 .
O5 Dy2 N6 67.87(10) 8_565 8_565
O5 Dy2 N6 132.98(10) . 8_565
O5 Dy2 N6 67.87(10) . .
O5 Dy2 N6 132.98(10) 8_565 .
O5 Dy2 N2 143.55(8) . .
O5 Dy2 N2 143.55(8) 8_565 .
O5 Dy2 O2 89.35(11) . .
O5 Dy2 O2 89.35(11) 8_565 .
O6 Dy2 Dy1 81.40(6) 8_565 .
O6 Dy2 Dy1 81.40(6) . .
O6 Dy2 Dy3 37.79(7) 8_565 .
O6 Dy2 Dy3 37.79(6) . .
O6 Dy2 O6 65.56(13) . 8_565
O6 Dy2 N6 131.32(10) 8_565 .
O6 Dy2 N6 131.32(10) . 8_565
O6 Dy2 N6 67.43(10) 8_565 8_565
O6 Dy2 N6 67.43(10) . .
O6 Dy2 N2 96.40(12) 8_565 .
O6 Dy2 N2 96.40(12) . .
O6 Dy2 O2 146.49(7) 8_565 .
O6 Dy2 O2 146.49(7) . .
N6 Dy2 Dy1 103.53(7) . .
N6 Dy2 Dy1 103.53(8) 8_565 .
N6 Dy2 Dy3 103.04(8) 8_565 .
N6 Dy2 Dy3 103.04(8) . .
N6 Dy2 N6 149.25(15) 8_565 .
N2 Dy2 Dy1 177.38(12) . .
N2 Dy2 Dy3 117.58(12) . .
N2 Dy2 N6 76.82(8) . .
N2 Dy2 N6 76.82(8) . 8_565
O2 Dy2 Dy1 107.64(11) . .
O2 Dy2 Dy3 167.44(10) . .
O2 Dy2 N6 79.05(8) . .
O2 Dy2 N6 79.06(8) . 8_565
O2 Dy2 N2 74.98(16) . .
Dy1 Dy3 Dy2 59.613(12) . .
O4 Dy3 Dy1 37.13(7) . .
O4 Dy3 Dy1 37.13(7) 8_565 .
O4 Dy3 Dy2 79.60(7) 8_565 .
O4 Dy3 Dy2 79.60(7) . .
O4 Dy3 O4 66.12(13) 8_565 .
O4 Dy3 O6 112.42(9) 8_565 .
O4 Dy3 O6 78.27(9) . .
O4 Dy3 O6 112.43(9) . 8_565
O4 Dy3 O6 78.27(9) 8_565 8_565
O4 Dy3 N7 134.37(10) 8_565 .
O4 Dy3 N7 69.64(10) . .
O4 Dy3 N7 134.37(10) . 8_565
O4 Dy3 N7 69.64(10) 8_565 8_565
O4 Dy3 N3 140.99(9) 8_565 6_658
O4 Dy3 N3 140.98(9) . 6_658
O4 Dy3 O3 83.27(10) 8_565 .
O4 Dy3 O3 83.27(10) . .
O6 Dy3 Dy1 80.97(6) 8_565 .
O6 Dy3 Dy1 80.96(6) . .
O6 Dy3 Dy2 37.34(6) . .
O6 Dy3 Dy2 37.35(6) 8_565 .
O6 Dy3 O6 64.82(13) 8_565 .
O6 Dy3 N7 130.40(10) 8_565 .
O6 Dy3 N7 130.40(10) . 8_565
O6 Dy3 N7 67.62(10) 8_565 8_565
O6 Dy3 N7 67.62(10) . .
O6 Dy3 N3 102.44(11) 8_565 6_658
O6 Dy3 N3 102.44(11) . 6_658
O6 Dy3 O3 147.58(7) 8_565 .
O6 Dy3 O3 147.58(7) . .
N7 Dy3 Dy1 104.88(7) 8_565 .
N7 Dy3 Dy1 104.88(7) . .
N7 Dy3 Dy2 103.12(7) . .
N7 Dy3 Dy2 103.12(7) 8_565 .
N7 Dy3 N7 147.43(15) . 8_565
N3 Dy3 Dy1 175.94(11) 6_658 .
N3 Dy3 Dy2 124.45(11) 6_658 .
N3 Dy3 N7 74.68(7) 6_658 8_565
N3 Dy3 N7 74.68(7) 6_658 .
O3 Dy3 Dy1 99.91(10) . .
O3 Dy3 Dy2 159.52(10) . .
O3 Dy3 N7 81.08(8) . .
O3 Dy3 N7 81.08(8) . 8_565
O3 Dy3 N3 76.03(15) . 6_658
C1 Fe1 C2 176.1(2) . .
C1 Fe1 C5 90.69(15) . 8_565
C1 Fe1 C5 90.69(15) . .
C3 Fe1 C2 87.7(2) . .
C3 Fe1 C1 88.4(2) . .
C3 Fe1 C5 90.43(19) . .
C3 Fe1 C5 90.4(2) . 8_565
C5 Fe1 C2 89.34(14) . .
C5 Fe1 C2 89.34(14) 8_565 .
C5 Fe1 C5 178.4(4) 8_565 .
C4 Fe1 C2 96.5(3) . .
C4 Fe1 C1 87.4(3) . .
C4 Fe1 C3 175.9(3) . .
C4 Fe1 C5 89.62(19) . 8_565
C4 Fe1 C5 89.62(19) . .
Dy3 O4 Dy1 106.10(11) . .
C9 O4 Dy1 121.3(2) . .
C9 O4 Dy3 119.0(2) . .
Dy2 O5 Dy1 104.96(12) . .
C7 O5 Dy1 119.8(2) . .
C7 O5 Dy2 120.4(2) . .
C9 C6 C11 112.5(3) . .
N7 C6 C9 109.8(3) . .
N7 C6 C11 108.2(3) . .
O5 C7 C8 110.8(3) . .
O5 C7 C10 112.3(3) . .
C10 C7 C8 109.7(3) . .
C11 C8 C7 113.3(3) . .
N6 C8 C7 109.4(4) . .
N6 C8 C11 108.9(3) . .
O4 C9 C6 112.1(3) . .
O4 C9 C10 110.6(3) . .
C6 C9 C10 111.0(3) . .
C7 C10 C9 112.4(3) . .
N8 C10 C7 109.1(3) . .
N8 C10 C9 108.0(3) . .
C6 C11 C8 110.8(3) . .
O6 C11 C6 111.7(3) . .
O6 C11 C8 111.3(3) . .
Dy2 O6 Dy3 104.87(10) . .
C11 O6 Dy2 119.8(2) . .
C11 O6 Dy3 118.4(2) . .
C6 N7 Dy3 96.5(2) . .
C12 N7 Dy3 116.0(3) . .
C12 N7 C6 110.1(3) . .
C16 N7 Dy3 116.6(3) . .
C16 N7 C6 110.4(3) . .
C16 N7 C12 106.8(3) . .
C8 N6 Dy2 95.9(2) . .
C14 N6 Dy2 117.5(3) . .
C14 N6 C8 110.2(3) . .
C14 N6 C15 107.0(3) . .
C15 N6 Dy2 115.0(3) . .
C15 N6 C8 110.9(3) . .
C10 N8 Dy1 96.3(2) . .
C13 N8 Dy1 116.0(3) . .
C13 N8 C10 109.9(3) . .
C13 N8 C17 106.7(4) . .
C17 N8 Dy1 117.4(3) . .
C17 N8 C10 109.9(3) . .
C2 N2 Dy2 150.5(5) . .
N2 C2 Fe1 173.0(5) . .
N1 C1 Fe1 178.7(5) . .
N3 C3 Fe1 177.0(5) . .
N5 C5 Fe1 179.5(7) . .
N4 C4 Fe1 175.9(7) . .
C1 N1 Dy1 140.7(4) . 1_556
C3 N3 Dy3 149.3(4) . 6_558

loop_
_geom_bond_atom_site_label_1
_geom_bond_atom_site_label_2
_geom_bond_distance
_geom_bond_site_symmetry_2
Dy1 Dy2 3.6614(6) .
Dy1 Dy3 3.6683(6) .
Dy1 O4 2.305(3) .
Dy1 O4 2.305(3) 8_565
Dy1 O5 2.308(3) 8_565
Dy1 O5 2.308(3) .
Dy1 N8 2.668(4) .
Dy1 N8 2.668(4) 8_565
Dy1 N1 2.459(5) 1_554
Dy1 O1 2.403(4) .
Dy2 Dy3 3.6974(5) .
Dy2 O5 2.308(3) 8_565
Dy2 O5 2.308(3) .
Dy2 O6 2.321(3) 8_565
Dy2 O6 2.321(3) .
Dy2 N6 2.667(4) 8_565
Dy2 N6 2.667(4) .
Dy2 N2 2.496(5) .
Dy2 O2 2.403(4) .
Dy3 O4 2.286(3) 8_565
Dy3 O4 2.286(3) .
Dy3 O6 2.344(3) .
Dy3 O6 2.344(3) 8_565
Dy3 N7 2.622(4) 8_565
Dy3 N7 2.622(4) .
Dy3 N3 2.476(5) 6_658
Dy3 O3 2.436(4) .
Fe1 C2 1.929(7) .
Fe1 C1 1.924(6) .
Fe1 C3 1.919(6) .
Fe1 C5 1.926(6) 8_565
Fe1 C5 1.926(6) .
Fe1 C4 1.918(8) .
O4 C9 1.421(5) .
O5 C7 1.419(5) .
C6 C9 1.518(6) .
C6 C11 1.525(6) .
C6 N7 1.497(5) .
C7 C8 1.534(6) .
C7 C10 1.531(6) .
C8 C11 1.528(6) .
C8 N6 1.487(5) .
C9 C10 1.531(6) .
C10 N8 1.506(5) .
C11 O6 1.418(5) .
N7 C12 1.480(5) .
N7 C16 1.479(5) .
N6 C14 1.476(5) .
N6 C15 1.486(5) .
N8 C13 1.477(6) .
N8 C17 1.488(6) .
N2 C2 1.158(8) .
C1 N1 1.153(7) .
C3 N3 1.163(7) .
C5 N5 1.147(8) .
C4 N4 1.152(10) .
N1 Dy1 2.459(5) 1_556
N3 Dy3 2.476(5) 6_558

loop_
_geom_hbond_atom_site_label_D
_geom_hbond_atom_site_label_H
_geom_hbond_atom_site_label_A
_geom_hbond_distance_DH
_geom_hbond_distance_HA
_geom_hbond_distance_DA
_geom_hbond_angle_DHA
_geom_hbond_site_symmetry_A
O2 H2B N3 0.89 2.53 3.138(6) 126.7 .
O3 H3B N4 0.90 2.08 2.796(8) 135.7 1_554

loop_
_smtbx_masks_void_nr
_smtbx_masks_void_average_x
_smtbx_masks_void_average_y
_smtbx_masks_void_average_z
_smtbx_masks_void_volume
_smtbx_masks_void_count_electrons
_smtbx_masks_void_content
1 0.140 0.750 0.972 127.8 30.4 H2O
2 0.360 0.250 0.472 127.8 30.5 H2O
3 0.640 0.750 0.528 127.8 29.8 H2O
4 0.860 0.250 0.028 127.8 29.9 H2O
